data_7246346
loop_
_publ_author_name
'Bogdan, Marta'
'Siera\'nski, Tomasz'
'\'Swi\;atkowski, Marcin'
'Trz\;esowska-Kruszy\'nska, Agata'

_publ_section_title
;
 On structural factors determining the nature of the fluorescent
 properties of OIHMs based on 8-hydroxyquinoline
;
_journal_issue 13
_journal_name_full CrystEngComm
_journal_page_first 1993
_journal_page_last 2002
_journal_paper_doi 10.1039/D3CE00061C
_journal_volume 25
_journal_year 2023
_chemical_formula_moiety '2(C9 H8 N O), Br4 Fe, Br'
_chemical_formula_sum 'C18 H16 Br5 Fe N2 O2'
_chemical_formula_weight 747.73
_space_group_crystal_system triclinic
_space_group_IT_number 2
_space_group_name_Hall '-P 1'
_space_group_name_H-M_alt 'P -1'
_atom_sites_solution_hydrogens mixed
_atom_sites_solution_primary dual
_atom_sites_solution_secondary difmap
_audit_creation_method SHELXL-2018/1
_audit_update_record
;
2023-02-17 deposited with the CCDC.	2023-02-24 downloaded from the CCDC.
;
_cell_angle_alpha 86.456(2)
_cell_angle_beta 85.113(2)
_cell_angle_gamma 85.066(2)
_cell_formula_units_Z 2
_cell_length_a 7.68190(10)
_cell_length_b 10.4227(2)
_cell_length_c 14.4180(3)
_cell_measurement_reflns_used 20285
_cell_measurement_temperature 100.0(1)
_cell_measurement_theta_max 31.4800
_cell_measurement_theta_min 2.6420
_cell_volume 1144.21(4)
_computing_cell_refinement 'CrysAlisPro 1.171.40.68a (Rigaku OD, 2019)'
_computing_data_collection 'CrysAlisPro 1.171.40.68a (Rigaku OD, 2019)'
_computing_data_reduction 'CrysAlisPro 1.171.40.68a (Rigaku OD, 2019)'
_computing_molecular_graphics
;XP in SHELXTL (Sheldrick, 2008)
 ORTEP-3 W v. 1.062 (Farrugia 2012)
;
_computing_publication_material
;SHELXL-2018/1 (Sheldrick, 2018) and
 PLATON (Spek, 2009)
;
_computing_structure_refinement 'SHELXL-2018/1 (Sheldrick, 2018)'
_computing_structure_solution 'SHELXT (Sheldrick, 2015a)'
_diffrn_ambient_environment N~2~
_diffrn_ambient_temperature 100.0(1)
_diffrn_detector 'CCD plate'
_diffrn_detector_type 'Pilatus 300K'
_diffrn_measured_fraction_theta_full 0.999
_diffrn_measured_fraction_theta_max 0.999
_diffrn_measurement_device 'four-circle diffractometer'
_diffrn_measurement_device_type 'XtaLAB Synergy, Dualflex, Pilatus 300K'
_diffrn_measurement_method '\w scans'
_diffrn_radiation_monochromator mirror
_diffrn_radiation_probe x-ray
_diffrn_radiation_type MoK\a
_diffrn_radiation_wavelength 0.71073
_diffrn_reflns_av_R_equivalents 0.0238
_diffrn_reflns_av_unetI/netI 0.0130
_diffrn_reflns_Laue_measured_fraction_full 0.999
_diffrn_reflns_Laue_measured_fraction_max 0.999
_diffrn_reflns_limit_h_max 9
_diffrn_reflns_limit_h_min -9
_diffrn_reflns_limit_k_max 12
_diffrn_reflns_limit_k_min -12
_diffrn_reflns_limit_l_max 17
_diffrn_reflns_limit_l_min -17
_diffrn_reflns_number 28566
_diffrn_reflns_point_group_measured_fraction_full 0.999
_diffrn_reflns_point_group_measured_fraction_max 0.999
_diffrn_reflns_theta_full 25.023
_diffrn_reflns_theta_max 25.023
_diffrn_reflns_theta_min 2.360
_diffrn_source 'micro-focus sealed X-ray tube'
_diffrn_source_type 'PhotonJet (Mo) X-ray Source'
_exptl_absorpt_coefficient_mu 9.406
_exptl_absorpt_correction_T_max 0.789
_exptl_absorpt_correction_T_min 0.237
_exptl_absorpt_correction_type gaussian
_exptl_absorpt_process_details
;
CrysAlisPro 1.171.40.68a (Rigaku Oxford Diffraction, 2019)
Numerical absorption correction based on gaussian integration over
			a multifaceted crystal model
Empirical absorption correction using spherical harmonics,
 implemented in SCALE3 ABSPACK scaling algorithm.
;
_exptl_crystal_colour orange
_exptl_crystal_density_diffrn 2.170
_exptl_crystal_description prism
_exptl_crystal_F_000 710
_exptl_crystal_size_max 0.210
_exptl_crystal_size_mid 0.142
_exptl_crystal_size_min 0.072
_refine_diff_density_max 1.660
_refine_diff_density_min -0.240
_refine_diff_density_rms 0.064
_refine_ls_extinction_method none
_refine_ls_goodness_of_fit_ref 1.041
_refine_ls_hydrogen_treatment constr
_refine_ls_matrix_type full
_refine_ls_number_parameters 255
_refine_ls_number_reflns 4033
_refine_ls_number_restraints 0
_refine_ls_restrained_S_all 1.041
_refine_ls_R_factor_all 0.0175
_refine_ls_R_factor_gt 0.0159
_refine_ls_shift/su_max 0.001
_refine_ls_shift/su_mean 0.000
_refine_ls_structure_factor_coef Fsqd
_refine_ls_weighting_details 'w=1/[\s^2^(Fo^2^)+(0.0161P)^2^+1.5380P] where P=(Fo^2^+2Fc^2^)/3'
_refine_ls_weighting_scheme calc
_refine_ls_wR_factor_gt 0.0381
_refine_ls_wR_factor_ref 0.0387
_reflns_Friedel_coverage 0.000
_reflns_number_gt 3799
_reflns_number_total 4033
_reflns_threshold_expression 'I > 2\s(I)'
_cod_data_source_file d3ce00061c2.cif
_cod_data_source_block mz1025_red
_cod_depositor_comments 'Adding full bibliography for 7246339--7246352.cif.'
_cod_database_code 7246346
_shelx_shelxl_version_number 2018/1
_shelx_space_group_comment
;
The symmetry employed for this shelxl refinement is uniquely defined
by the following loop, which should always be used as a source of
symmetry information in preference to the above space-group names.
They are only intended as comments.
;

loop_
_space_group_symop_operation_xyz
'x, y, z'
'-x, -y, -z'

loop_
_atom_site_label
_atom_site_type_symbol
_atom_site_fract_x
_atom_site_fract_y
_atom_site_fract_z
_atom_site_U_iso_or_equiv
_atom_site_adp_type
_atom_site_occupancy
_atom_site_site_symmetry_order
_atom_site_calc_flag
_atom_site_refinement_flags_posn
_atom_site_refinement_flags_adp
_atom_site_refinement_flags_occupancy
_atom_site_disorder_assembly
_atom_site_disorder_group
Fe1 Fe 0.62806(4) 0.75133(3) 0.87349(2) 0.01366(7) Uani 1 1 d . . . . .
Br1 Br 0.65433(3) 0.96785(2) 0.89839(2) 0.01663(6) Uani 1 1 d . . . . .
Br2 Br 0.38006(3) 0.68494(2) 0.96438(2) 0.01811(6) Uani 1 1 d . . . . .
Br3 Br 0.58820(3) 0.73422(2) 0.71600(2) 0.02232(6) Uani 1 1 d . . . . .
Br4 Br 0.88319(3) 0.63263(2) 0.91790(2) 0.02144(6) Uani 1 1 d . . . . .
Br99 Br -0.10309(3) 0.26419(2) 0.39544(2) 0.02075(6) Uani 1 1 d . . . . .
N1 N 0.2703(2) 0.45117(18) 0.67442(13) 0.0171(4) Uani 1 1 d . . . . .
H1N H 0.230718 0.507370 0.637596 0.020 Uiso 1 1 d R U . . .
C1 C 0.3027(3) 0.4882(2) 0.75703(17) 0.0195(5) Uani 1 1 d . . . . .
H1 H 0.270790 0.574529 0.773299 0.023 Uiso 1 1 calc R U . . .
C2 C 0.3837(3) 0.4004(2) 0.82026(17) 0.0206(5) Uani 1 1 d . . . . .
H2 H 0.407005 0.426178 0.879726 0.025 Uiso 1 1 calc R U . . .
C3 C 0.4290(3) 0.2765(2) 0.79527(16) 0.0185(5) Uani 1 1 d . . . . .
H3 H 0.486496 0.216932 0.837479 0.022 Uiso 1 1 calc R U . . .
C4 C 0.3918(3) 0.2355(2) 0.70790(16) 0.0160(5) Uani 1 1 d . . . . .
C5 C 0.4272(3) 0.1074(2) 0.67993(16) 0.0181(5) Uani 1 1 d . . . . .
H5 H 0.485170 0.043892 0.719140 0.022 Uiso 1 1 calc R U . . .
C6 C 0.3771(3) 0.0758(2) 0.59588(16) 0.0189(5) Uani 1 1 d . . . . .
H6 H 0.398468 -0.010794 0.578149 0.023 Uiso 1 1 calc R U . . .
C7 C 0.2942(3) 0.1687(2) 0.53473(16) 0.0194(5) Uani 1 1 d . . . . .
H7 H 0.261201 0.144137 0.476741 0.023 Uiso 1 1 calc R U . . .
C8 C 0.2614(3) 0.2944(2) 0.55917(16) 0.0179(5) Uani 1 1 d . . . . .
C9 C 0.3093(3) 0.3279(2) 0.64650(16) 0.0159(5) Uani 1 1 d . . . . .
O1 O 0.1833(2) 0.39249(16) 0.50684(12) 0.0240(4) Uani 1 1 d . . . . .
H1O H 0.125071 0.361993 0.467881 0.036 Uiso 1 1 calc R U . . .
N11 N 0.0290(2) -0.01885(18) 0.73638(13) 0.0155(4) Uani 1 1 d . . . . .
H11N H 0.013143 -0.061105 0.689381 0.019 Uiso 1 1 d R U . . .
C11 C 0.1103(3) -0.0771(2) 0.80657(16) 0.0179(5) Uani 1 1 d . . . . .
H11 H 0.152320 -0.165320 0.803925 0.021 Uiso 1 1 calc R U . . .
C12 C 0.1346(3) -0.0095(2) 0.88474(16) 0.0201(5) Uani 1 1 d . . . . .
H12 H 0.193438 -0.051055 0.935094 0.024 Uiso 1 1 calc R U . . .
C13 C 0.0723(3) 0.1179(2) 0.88767(16) 0.0193(5) Uani 1 1 d . . . . .
H13 H 0.087261 0.164134 0.940790 0.023 Uiso 1 1 calc R U . . .
C14 C -0.0138(3) 0.1811(2) 0.81265(16) 0.0172(5) Uani 1 1 d . . . . .
C15 C -0.0757(3) 0.3129(2) 0.80983(17) 0.0210(5) Uani 1 1 d . . . . .
H15 H -0.065839 0.363516 0.861407 0.025 Uiso 1 1 calc R U . . .
C16 C -0.1498(3) 0.3668(2) 0.73219(18) 0.0229(5) Uani 1 1 d . . . . .
H16 H -0.189362 0.455719 0.730133 0.027 Uiso 1 1 calc R U . . .
C17 C -0.1692(3) 0.2937(2) 0.65498(17) 0.0216(5) Uani 1 1 d . . . . .
H17 H -0.221862 0.333738 0.602131 0.026 Uiso 1 1 calc R U . . .
C18 C -0.1124(3) 0.1651(2) 0.65584(16) 0.0181(5) Uani 1 1 d . . . . .
C19 C -0.0337(3) 0.1086(2) 0.73487(16) 0.0153(4) Uani 1 1 d . . . . .
O11 O -0.1243(2) 0.08517(16) 0.58589(11) 0.0215(4) Uani 1 1 d . . . . .
H11O H -0.134576 0.129124 0.535538 0.032 Uiso 1 1 calc R U . . .

loop_
_atom_site_aniso_label
_atom_site_aniso_U_11
_atom_site_aniso_U_22
_atom_site_aniso_U_33
_atom_site_aniso_U_23
_atom_site_aniso_U_13
_atom_site_aniso_U_12
Fe1 0.01515(16) 0.01206(15) 0.01405(16) -0.00065(12) -0.00339(12) -0.00057(12)
Br1 0.01860(11) 0.01206(11) 0.01970(12) -0.00085(8) -0.00427(9) -0.00120(8)
Br2 0.01974(12) 0.01729(11) 0.01737(11) 0.00133(8) -0.00116(9) -0.00384(9)
Br3 0.02939(13) 0.02448(13) 0.01369(11) -0.00165(9) -0.00344(9) -0.00357(10)
Br4 0.02119(12) 0.01560(11) 0.02797(13) -0.00347(9) -0.00873(10) 0.00427(9)
Br99 0.03310(14) 0.01315(11) 0.01672(12) -0.00217(8) -0.01094(9) 0.00381(9)
N1 0.0203(10) 0.0123(9) 0.0190(10) 0.0038(7) -0.0071(8) -0.0013(8)
C1 0.0224(12) 0.0146(11) 0.0228(12) -0.0027(9) -0.0059(10) -0.0028(9)
C2 0.0258(13) 0.0193(12) 0.0182(12) -0.0001(9) -0.0090(10) -0.0043(10)
C3 0.0200(12) 0.0160(11) 0.0200(12) 0.0044(9) -0.0083(9) -0.0018(9)
C4 0.0139(11) 0.0166(11) 0.0173(11) 0.0030(9) -0.0016(9) -0.0028(9)
C5 0.0176(12) 0.0160(11) 0.0198(12) 0.0037(9) -0.0019(9) 0.0013(9)
C6 0.0183(12) 0.0161(11) 0.0213(12) -0.0029(9) 0.0023(9) 0.0017(9)
C7 0.0219(12) 0.0224(12) 0.0139(11) -0.0029(9) -0.0014(9) -0.0010(10)
C8 0.0184(12) 0.0180(11) 0.0168(11) 0.0034(9) -0.0035(9) -0.0009(9)
C9 0.0156(11) 0.0140(11) 0.0184(11) 0.0005(9) -0.0017(9) -0.0027(9)
O1 0.0350(10) 0.0184(8) 0.0200(9) 0.0012(7) -0.0139(7) 0.0003(7)
N11 0.0190(10) 0.0143(9) 0.0138(9) -0.0031(7) -0.0014(8) -0.0024(8)
C11 0.0199(12) 0.0147(11) 0.0191(12) 0.0003(9) -0.0016(9) -0.0024(9)
C12 0.0208(12) 0.0236(12) 0.0164(11) 0.0003(9) -0.0031(9) -0.0031(10)
C13 0.0205(12) 0.0226(12) 0.0158(11) -0.0042(9) 0.0004(9) -0.0079(10)
C14 0.0159(11) 0.0183(11) 0.0173(11) -0.0030(9) 0.0037(9) -0.0049(9)
C15 0.0213(12) 0.0175(12) 0.0242(13) -0.0067(10) 0.0041(10) -0.0034(9)
C16 0.0202(12) 0.0145(11) 0.0324(14) -0.0022(10) 0.0050(10) 0.0017(9)
C17 0.0188(12) 0.0218(12) 0.0231(12) 0.0014(10) 0.0001(10) 0.0015(10)
C18 0.0164(11) 0.0192(12) 0.0185(11) -0.0009(9) 0.0012(9) -0.0030(9)
C19 0.0140(11) 0.0146(11) 0.0169(11) -0.0013(9) 0.0026(9) -0.0024(9)
O11 0.0304(9) 0.0196(8) 0.0154(8) -0.0002(7) -0.0071(7) -0.0020(7)

loop_
_atom_type_symbol
_atom_type_description
_atom_type_scat_dispersion_real
_atom_type_scat_dispersion_imag
_atom_type_scat_source
C C 0.0033 0.0016 'International Tables Vol C Tables 4.2.6.8 and 6.1.1.4'
H H 0.0000 0.0000 'International Tables Vol C Tables 4.2.6.8 and 6.1.1.4'
N N 0.0061 0.0033 'International Tables Vol C Tables 4.2.6.8 and 6.1.1.4'
O O 0.0106 0.0060 'International Tables Vol C Tables 4.2.6.8 and 6.1.1.4'
Fe Fe 0.3463 0.8444 'International Tables Vol C Tables 4.2.6.8 and 6.1.1.4'
Br Br -0.2901 2.4595 'International Tables Vol C Tables 4.2.6.8 and 6.1.1.4'

loop_
_geom_angle_atom_site_label_1
_geom_angle_atom_site_label_2
_geom_angle_atom_site_label_3
_geom_angle
_geom_angle_site_symmetry_1
_geom_angle_site_symmetry_3
_geom_angle_publ_flag
Br1 Fe1 Br3 108.276(15) . . ?
Br1 Fe1 Br4 107.842(14) . . ?
Br3 Fe1 Br4 112.125(15) . . ?
Br1 Fe1 Br2 108.342(14) . . ?
Br3 Fe1 Br2 109.197(15) . . ?
Br4 Fe1 Br2 110.945(15) . . ?
C1 N1 C9 123.5(2) . . ?
C1 N1 H1N 116.8 . . ?
C9 N1 H1N 119.6 . . ?
N1 C1 C2 120.0(2) . . ?
N1 C1 H1 120.0 . . ?
C2 C1 H1 120.0 . . ?
C3 C2 C1 119.0(2) . . ?
C3 C2 H2 120.5 . . ?
C1 C2 H2 120.5 . . ?
C2 C3 C4 121.3(2) . . ?
C2 C3 H3 119.3 . . ?
C4 C3 H3 119.3 . . ?
C9 C4 C3 117.5(2) . . ?
C9 C4 C5 118.5(2) . . ?
C3 C4 C5 124.0(2) . . ?
C6 C5 C4 119.5(2) . . ?
C6 C5 H5 120.3 . . ?
C4 C5 H5 120.3 . . ?
C5 C6 C7 121.7(2) . . ?
C5 C6 H6 119.1 . . ?
C7 C6 H6 119.1 . . ?
C8 C7 C6 120.1(2) . . ?
C8 C7 H7 120.0 . . ?
C6 C7 H7 120.0 . . ?
O1 C8 C7 125.8(2) . . ?
O1 C8 C9 115.4(2) . . ?
C7 C8 C9 118.8(2) . . ?
N1 C9 C8 119.9(2) . . ?
N1 C9 C4 118.7(2) . . ?
C8 C9 C4 121.4(2) . . ?
C8 O1 H1O 109.5 . . ?
C11 N11 C19 123.09(19) . . ?
C11 N11 H11N 119.8 . . ?
C19 N11 H11N 117.1 . . ?
N11 C11 C12 120.4(2) . . ?
N11 C11 H11 119.8 . . ?
C12 C11 H11 119.8 . . ?
C13 C12 C11 119.1(2) . . ?
C13 C12 H12 120.5 . . ?
C11 C12 H12 120.5 . . ?
C12 C13 C14 120.9(2) . . ?
C12 C13 H13 119.6 . . ?
C14 C13 H13 119.6 . . ?
C15 C14 C13 123.7(2) . . ?
C15 C14 C19 118.5(2) . . ?
C13 C14 C19 117.8(2) . . ?
C16 C15 C14 119.4(2) . . ?
C16 C15 H15 120.3 . . ?
C14 C15 H15 120.3 . . ?
C15 C16 C17 121.7(2) . . ?
C15 C16 H16 119.1 . . ?
C17 C16 H16 119.1 . . ?
C18 C17 C16 120.4(2) . . ?
C18 C17 H17 119.8 . . ?
C16 C17 H17 119.8 . . ?
O11 C18 C17 125.6(2) . . ?
O11 C18 C19 115.8(2) . . ?
C17 C18 C19 118.5(2) . . ?
N11 C19 C18 119.7(2) . . ?
N11 C19 C14 118.8(2) . . ?
C18 C19 C14 121.5(2) . . ?
C18 O11 H11O 109.5 . . ?

loop_
_geom_bond_atom_site_label_1
_geom_bond_atom_site_label_2
_geom_bond_distance
_geom_bond_site_symmetry_2
_geom_bond_publ_flag
Fe1 Br1 2.3352(4) . ?
Fe1 Br3 2.3367(4) . ?
Fe1 Br4 2.3411(4) . ?
Fe1 Br2 2.3484(4) . ?
N1 C1 1.324(3) . ?
N1 C9 1.371(3) . ?
N1 H1N 0.8220 . ?
C1 C2 1.397(3) . ?
C1 H1 0.9500 . ?
C2 C3 1.370(3) . ?
C2 H2 0.9500 . ?
C3 C4 1.414(3) . ?
C3 H3 0.9500 . ?
C4 C9 1.414(3) . ?
C4 C5 1.415(3) . ?
C5 C6 1.370(3) . ?
C5 H5 0.9500 . ?
C6 C7 1.416(3) . ?
C6 H6 0.9500 . ?
C7 C8 1.374(3) . ?
C7 H7 0.9500 . ?
C8 O1 1.361(3) . ?
C8 C9 1.413(3) . ?
O1 H1O 0.8400 . ?
N11 C11 1.322(3) . ?
N11 C19 1.373(3) . ?
N11 H11N 0.8534 . ?
C11 C12 1.400(3) . ?
C11 H11 0.9500 . ?
C12 C13 1.373(3) . ?
C12 H12 0.9500 . ?
C13 C14 1.414(3) . ?
C13 H13 0.9500 . ?
C14 C15 1.414(3) . ?
C14 C19 1.416(3) . ?
C15 C16 1.367(4) . ?
C15 H15 0.9500 . ?
C16 C17 1.412(4) . ?
C16 H16 0.9500 . ?
C17 C18 1.373(3) . ?
C17 H17 0.9500 . ?
C18 O11 1.361(3) . ?
C18 C19 1.409(3) . ?
O11 H11O 0.8400 . ?

loop_
_geom_torsion_atom_site_label_1
_geom_torsion_atom_site_label_2
_geom_torsion_atom_site_label_3
_geom_torsion_atom_site_label_4
_geom_torsion
_geom_torsion_site_symmetry_1
_geom_torsion_site_symmetry_2
_geom_torsion_site_symmetry_3
_geom_torsion_site_symmetry_4
_geom_torsion_publ_flag
C9 N1 C1 C2 1.3(4) . . . . ?
N1 C1 C2 C3 0.2(4) . . . . ?
C1 C2 C3 C4 -1.4(4) . . . . ?
C2 C3 C4 C9 1.2(3) . . . . ?
C2 C3 C4 C5 -176.7(2) . . . . ?
C9 C4 C5 C6 -1.6(3) . . . . ?
C3 C4 C5 C6 176.3(2) . . . . ?
C4 C5 C6 C7 1.6(3) . . . . ?
C5 C6 C7 C8 -0.2(4) . . . . ?
C6 C7 C8 O1 179.9(2) . . . . ?
C6 C7 C8 C9 -1.0(3) . . . . ?
C1 N1 C9 C8 176.4(2) . . . . ?
C1 N1 C9 C4 -1.4(3) . . . . ?
O1 C8 C9 N1 2.3(3) . . . . ?
C7 C8 C9 N1 -176.8(2) . . . . ?
O1 C8 C9 C4 -179.9(2) . . . . ?
C7 C8 C9 C4 0.9(3) . . . . ?
C3 C4 C9 N1 0.1(3) . . . . ?
C5 C4 C9 N1 178.2(2) . . . . ?
C3 C4 C9 C8 -177.6(2) . . . . ?
C5 C4 C9 C8 0.4(3) . . . . ?
C19 N11 C11 C12 0.7(3) . . . . ?
N11 C11 C12 C13 0.3(3) . . . . ?
C11 C12 C13 C14 -0.7(3) . . . . ?
C12 C13 C14 C15 -177.8(2) . . . . ?
C12 C13 C14 C19 0.1(3) . . . . ?
C13 C14 C15 C16 176.8(2) . . . . ?
C19 C14 C15 C16 -1.0(3) . . . . ?
C14 C15 C16 C17 1.1(4) . . . . ?
C15 C16 C17 C18 -0.4(4) . . . . ?
C16 C17 C18 O11 179.9(2) . . . . ?
C16 C17 C18 C19 -0.5(3) . . . . ?
C11 N11 C19 C18 177.4(2) . . . . ?
C11 N11 C19 C14 -1.2(3) . . . . ?
O11 C18 C19 N11 1.6(3) . . . . ?
C17 C18 C19 N11 -178.1(2) . . . . ?
O11 C18 C19 C14 -179.8(2) . . . . ?
C17 C18 C19 C14 0.5(3) . . . . ?
C15 C14 C19 N11 178.8(2) . . . . ?
C13 C14 C19 N11 0.8(3) . . . . ?
C15 C14 C19 C18 0.2(3) . . . . ?
C13 C14 C19 C18 -177.8(2) . . . . ?
